data_2310406
loop_
_publ_author_name
'Hughes, E.W.'
'Yakel, H.L.jr.'
'Freeman, H.C.'

_publ_section_title
;
 The crystal structure of biuret hydrate
;
_journal_name_full 'Acta Crystallographica (1,1948-23,1967)'
_journal_page_first 345
_journal_page_last 352
_journal_volume 14
_journal_year 1961
_chemical_formula_sum 'C2 H7 N3 O3'
_chemical_name_systematic '((N H2) C O (N H) C O (N H2)) (H2 O)'
_space_group_IT_number 14
_symmetry_space_group_name_Hall '-P 2ybc'
_symmetry_space_group_name_H-M 'P 1 21/c 1'
_cell_angle_alpha 90
_cell_angle_beta 119.5
_cell_angle_gamma 90
_cell_formula_units_Z 4
_cell_length_a 3.63
_cell_length_b 17.78
_cell_length_c 9.18
_cell_volume 515.677
_citation_journal_id_ASTM ACCRA9
_cod_data_source_file Hughes_ACCRA9_1961_1444.cif
_cod_data_source_block C2H7N3O3
_cod_original_cell_volume 515.6771
_cod_database_code 2310406

loop_
_symmetry_equiv_pos_as_xyz
x,y,z
-x,y+1/2,-z+1/2
-x,-y,-z
x,-y-1/2,z-1/2

loop_
_atom_site_label
_atom_site_type_symbol
_atom_site_fract_x
_atom_site_fract_y
_atom_site_fract_z
_atom_site_occupancy
_atom_site_U_iso_or_equiv
O2 O-2 0.6058 0.4123 0.6259 1 0.0
N1 N-3 0.5719 0.19 0.3807 1 0.0
O3 O-2 0.2016 0.044 0.4616 1 0.0
H1 H+1 0.573 0.172 0.485 1 0.0
O1 O-2 0.5781 0.2892 0.2294 1 0.0
H2 H+1 0.583 0.156 0.293 1 0.0
N2 N-3 0.6107 0.307 0.4891 1 0.0
H3 H+1 0.6 0.274 0.573 1 0.0
H5 H+1 0.5 0.481 0.369 1 0.0
H4 H+1 0.549 0.399 0.267 1 0.0
C2 C+4 0.5827 0.3852 0.4965 1 0.0
H6 H+1 0.492 0.06 0.344 1 0.0
C1 C+4 0.576 0.2638 0.3566 1 0.0
N3 N-3 0.5541 0.426 0.3659 1 0.0
